data_7714401
loop_
_publ_author_name
'Narsimhulu, Gujju'
'Samuel, Calvin'
'Sathish, Palani'
'Dasari, Sai Hemanth Kumar'
'Krishnamoorthy, Kothandam'
'Viswanathan, Baskar'

_publ_section_title
;
 Electrocatalytic Hydrogen Evolution Mediated by an Organotelluroxane
 Macrocycle Stabilized through Secondary Interactions
;
_journal_name_full 'Dalton Transactions'
_journal_paper_doi 10.1039/D3DT02746E
_journal_year 2023
_chemical_formula_moiety '2(C28 H28 O5 Te2), 4(Cl O4), 5(C3 H3)'
_chemical_formula_sum 'C71 H71 Cl4 O26 Te4'
_chemical_formula_weight 1992.47
_chemical_name_systematic 'perchlorate macrocycle'
_space_group_crystal_system monoclinic
_space_group_IT_number 14
_space_group_name_Hall '-P 2ybc'
_space_group_name_H-M_alt 'P 1 21/c 1'
_atom_sites_solution_hydrogens geom
_atom_sites_solution_primary iterative
_audit_creation_date 2021-04-12
_audit_creation_method
;
Olex2 1.3-ac4
(compiled 2018.12.18 svn.r3554 for Rigaku Oxford Diffraction, GUI svn.r1)
;
_audit_update_record
;
2022-03-21 deposited with the CCDC.	2023-11-06 downloaded from the CCDC.
;
_cell_angle_alpha 90
_cell_angle_beta 97.4190(10)
_cell_angle_gamma 90
_cell_formula_units_Z 4
_cell_length_a 17.14200(10)
_cell_length_b 17.20420(10)
_cell_length_c 26.0805(2)
_cell_measurement_reflns_used 60868
_cell_measurement_temperature 100.0(2)
_cell_measurement_theta_max 26.9820
_cell_measurement_theta_min 2.0930
_cell_volume 7627.12(9)
_computing_cell_refinement 'CrysAlisPro 1.171.40.67a (Rigaku OD, 2019)'
_computing_data_collection 'CrysAlisPro 1.171.40.67a (Rigaku OD, 2019)'
_computing_data_reduction 'CrysAlisPro 1.171.40.67a (Rigaku OD, 2019)'
_computing_molecular_graphics 'Olex2 (Dolomanov et al., 2009)'
_computing_publication_material 'Olex2 (Dolomanov et al., 2009)'
_computing_structure_refinement 'ShelXL (Sheldrick, 2015)'
_computing_structure_solution 'olex2.solve (Bourhis et al., 2015)'
_diffrn_ambient_environment N~2~
_diffrn_ambient_temperature 100.0(2)
_diffrn_detector 'Hybrid Pixel Array Detector'
_diffrn_detector_area_resol_mean 10.0000
_diffrn_detector_type HyPix3000
_diffrn_measured_fraction_theta_full 0.999
_diffrn_measured_fraction_theta_max 0.961
_diffrn_measurement_details
;
List of Runs (angles in degrees, time in seconds):

  # Type    Start    End  Width  t~exp~   \w     \q     \k     \f   Frames
#--------------------------------------------------------------------------
  1  \w    -51.00 -17.00   0.50   10.00    --   16.22 -44.00 -52.00   68
  2  \w    -44.00  -1.00   0.50   10.00    --  -14.97 -44.00 -52.00   86
  3  \w    -36.00  22.00   0.50   10.00    --  -14.97 -94.00 -60.00  116
  4  \w     42.00  68.00   0.50   10.00    --   16.22-125.00 -90.00   52
  5  \w      2.00  35.00   0.50   10.00    --   16.22 -30.00-150.00   66
  6  \w    -17.00   9.00   0.50   10.00    --  -14.97 -61.00 -90.00   52
  7  \w    -31.00  18.00   0.50   10.00    --  -14.97 -94.00-120.00   98
  8  \w     10.00  35.00   0.50   10.00    --   16.22-125.00 -90.00   50
  9  \w    -56.00  39.00   0.50   10.00    --   16.22 -30.00 -30.00  190
 10  \w    -69.00 -43.00   0.50   10.00    --  -14.97 -61.00 -90.00   52
 11  \w    -82.00 -57.00   0.50   10.00    --  -14.97 -44.00 -52.00   50
 12  \w    -54.00 -20.00   0.50   10.00    --   16.22 -30.00-150.00   68
 13  \w    -36.00 -11.00   0.50   10.00    --  -14.97 125.00 -60.00   50
 14  \w    -40.00 -10.00   0.50   10.00    --  -14.97 125.00   0.00   60
 15  \w    -66.00 -23.00   0.50   10.00    --  -14.97 125.00  60.00   86
 16  \w    -66.00 -11.00   0.50   10.00    --  -14.97 125.00  90.00  110
 17  \w    -36.00  54.00   0.50   10.00    --  -14.97  45.00 120.00  180
 18  \w     47.00  72.00   0.50   10.00    --   16.22  44.00  98.00   50
 19  \w     23.00  51.00   0.50   10.00    --  -14.97  44.00  98.00   56
 20  \w    -69.00 -43.00   0.50   10.00    --  -14.97 125.00 -30.00   52
 21  \w      7.00  32.00   0.50   10.00    --   16.22  44.00  98.00   50
;
_diffrn_measurement_device 'four-circle diffractometer'
_diffrn_measurement_device_type 'XtaLAB Synergy, Single source at offset/far, HyPix3000'
_diffrn_measurement_method '\w scans'
_diffrn_orient_matrix_type 'CrysAlisPro convention (1999,Acta A55,543-557)'
_diffrn_orient_matrix_UB_11 -0.0333393000
_diffrn_orient_matrix_UB_12 0.0208888000
_diffrn_orient_matrix_UB_13 0.0059943000
_diffrn_orient_matrix_UB_21 -0.0104013000
_diffrn_orient_matrix_UB_22 0.0086773000
_diffrn_orient_matrix_UB_23 -0.0265891000
_diffrn_orient_matrix_UB_31 -0.0228147000
_diffrn_orient_matrix_UB_32 -0.0344704000
_diffrn_orient_matrix_UB_33 -0.0030989000
_diffrn_radiation_monochromator mirror
_diffrn_radiation_probe x-ray
_diffrn_radiation_type MoK\a
_diffrn_radiation_wavelength 0.71073
_diffrn_reflns_av_R_equivalents 0.0230
_diffrn_reflns_av_unetI/netI 0.0182
_diffrn_reflns_Laue_measured_fraction_full 0.999
_diffrn_reflns_Laue_measured_fraction_max 0.961
_diffrn_reflns_limit_h_max 21
_diffrn_reflns_limit_h_min -21
_diffrn_reflns_limit_k_max 21
_diffrn_reflns_limit_k_min -21
_diffrn_reflns_limit_l_max 32
_diffrn_reflns_limit_l_min -32
_diffrn_reflns_number 80531
_diffrn_reflns_point_group_measured_fraction_full 0.999
_diffrn_reflns_point_group_measured_fraction_max 0.961
_diffrn_reflns_theta_full 25.242
_diffrn_reflns_theta_max 26.937
_diffrn_reflns_theta_min 1.970
_diffrn_source 'micro-focus sealed X-ray tube'
_diffrn_source_type 'PhotonJet (Mo) X-ray Source'
_exptl_absorpt_coefficient_mu 1.734
_exptl_absorpt_correction_T_max 1.00000
_exptl_absorpt_correction_T_min 0.66136
_exptl_absorpt_correction_type empirical
_exptl_absorpt_process_details
;
CrysAlisPro 1.171.40.67a (Rigaku Oxford Diffraction, 2019)
Empirical absorption correction using spherical harmonics,
 implemented in SCALE3 ABSPACK scaling algorithm.
;
_exptl_crystal_colour 'clear brownish orange'
_exptl_crystal_colour_lustre clear
_exptl_crystal_colour_modifier brownish
_exptl_crystal_colour_primary orange
_exptl_crystal_density_diffrn 1.735
_exptl_crystal_description cube
_exptl_crystal_F_000 3924
_exptl_crystal_preparation 'silver perchlorate, organotellurium refluxion in benzene for 3 hours'
_exptl_crystal_recrystallization_method 'direct evopuration in a 5 ml voil'
_exptl_crystal_size_max 0.1
_exptl_crystal_size_mid 0.08
_exptl_crystal_size_min 0.08
_refine_diff_density_max 1.285
_refine_diff_density_min -1.022
_refine_diff_density_rms 0.077
_refine_ls_extinction_method none
_refine_ls_goodness_of_fit_ref 1.143
_refine_ls_hydrogen_treatment constr
_refine_ls_matrix_type full
_refine_ls_number_parameters 954
_refine_ls_number_reflns 15871
_refine_ls_number_restraints 0
_refine_ls_restrained_S_all 1.143
_refine_ls_R_factor_all 0.0266
_refine_ls_R_factor_gt 0.0246
_refine_ls_shift/su_max 0.004
_refine_ls_shift/su_mean 0.000
_refine_ls_structure_factor_coef Fsqd
_refine_ls_weighting_details 'w=1/[\s^2^(Fo^2^)+(0.0126P)^2^+13.1810P] where P=(Fo^2^+2Fc^2^)/3'
_refine_ls_weighting_scheme calc
_refine_ls_wR_factor_gt 0.0521
_refine_ls_wR_factor_ref 0.0528
_reflns_Friedel_coverage 0.000
_reflns_number_gt 15185
_reflns_number_total 15871
_reflns_threshold_expression 'I > 2\s(I)'
_cod_data_source_file d3dt02746e2.cif
_cod_data_source_block vb119
_cod_original_cell_volume 7627.13(9)
_cod_database_code 7714401
_shelx_shelxl_version_number 2018/3
_chemical_oxdiff_formula 'C56 H56 Te4 Cl4 O26'
_shelx_space_group_comment
;
The symmetry employed for this shelxl refinement is uniquely defined
by the following loop, which should always be used as a source of
symmetry information in preference to the above space-group names.
They are only intended as comments.
;
_reflns_odcompleteness_completeness 99.44
_reflns_odcompleteness_iscentric 1
_reflns_odcompleteness_theta 26.32
_olex2_refinement_description
;
1. Fixed Uiso
 At 1.2 times of:
  All C(H) groups
 At 1.5 times of:
  All C(H,H,H) groups
2.a Aromatic/amide H refined with riding coordinates:
 C20(H20), C37(H37), C27(H27), C19(H19), C17(H17), C3(H3), C41(H41), C51(H51),
 C55(H55), C54(H54), C16(H16), C30(H30), C2(H2), C5(H5), C6(H6), C38(H38),
 C47(H47), C40(H40), C13(H13), C33(H33), C34(H34), C9(H9), C48(H48), C24(H24),
 C31(H31), C26(H26), C45(H45), C23(H23), C44(H44), C10(H10), C12(H12), C52(H52),
  C02A(H02A), C02E(H02E), C02F(H02F), C02G(H02G), C02H(H02H), C02I(H02I),
 C02L(H02L), C02M(H02M), C02N(H02N), C02P(H02P), C02Q(H02Q), C02R(H02R),
 C02T(H02T), C02U(H02U), C02X(H02X)
2.b Idealised Me refined as rotating group:
 C21(H21A,H21B,H21C), C56(H56A,H56B,H56C), C28(H28A,H28B,H28C), C42(H42A,H42B,
 H42C), C35(H35A,H35B,H35C), C7(H7A,H7B,H7C), C14(H14A,H14B,H14C), C49(H49A,
 H49B,H49C)
;
_olex2_exptl_crystal_mounting_method 'crystal mounted with the gum on glass fiber tip at room temparature'
_olex2_submission_original_sample_id gnrg-vb119
_olex2_submission_special_instructions 'No special instructions were received'
_oxdiff_exptl_absorpt_empirical_details
;
Empirical correction (ABSPACK) includes:
- Absorption correction using spherical harmonics
- Frame scaling
;
_oxdiff_exptl_absorpt_empirical_full_max 1.267
_oxdiff_exptl_absorpt_empirical_full_min 0.786

loop_
_space_group_symop_operation_xyz
'x, y, z'
'-x, y+1/2, -z+1/2'
'-x, -y, -z'
'x, -y-1/2, z-1/2'

loop_
_atom_site_label
_atom_site_type_symbol
_atom_site_fract_x
_atom_site_fract_y
_atom_site_fract_z
_atom_site_U_iso_or_equiv
_atom_site_adp_type
_atom_site_occupancy
_atom_site_site_symmetry_order
_atom_site_calc_flag
_atom_site_refinement_flags_posn
_atom_site_refinement_flags_adp
_atom_site_refinement_flags_occupancy
_atom_site_disorder_assembly
_atom_site_disorder_group
Te2 Te 0.26218(2) 0.44319(2) 0.78072(2) 0.01241(4) Uani 1 1 d . . . . .
Te3 Te 0.40585(2) 0.66798(2) 0.73626(2) 0.01285(4) Uani 1 1 d . . . . .
Te4 Te 0.22775(2) 0.76335(2) 0.70615(2) 0.01350(4) Uani 1 1 d . . . . .
Te1 Te 0.09214(2) 0.54334(2) 0.74310(2) 0.01448(4) Uani 1 1 d . . . . .
Cl4 Cl 0.22056(3) 0.57353(4) 0.63496(2) 0.01848(12) Uani 1 1 d . . . . .
Cl2 Cl 0.47100(3) 0.47347(3) 0.79790(2) 0.01867(12) Uani 1 1 d . . . . .
Cl1 Cl 0.00071(3) 0.74762(4) 0.69142(2) 0.01884(12) Uani 1 1 d . . . . .
Cl3 Cl 0.23179(4) 0.65766(4) 0.83766(3) 0.02813(15) Uani 1 1 d . . . . .
O2 O 0.34346(9) 0.75919(10) 0.71445(6) 0.0158(3) Uani 1 1 d . . . . .
O1 O 0.14745(9) 0.44722(9) 0.76405(6) 0.0147(3) Uani 1 1 d . . . . .
O11 O 0.21023(11) 0.57708(11) 0.83368(7) 0.0248(4) Uani 1 1 d . . . . .
O7 O 0.41379(10) 0.41091(11) 0.79631(7) 0.0229(4) Uani 1 1 d . . . . .
O21 O 0.27324(11) 0.12930(11) 0.66398(7) 0.0236(4) Uani 1 1 d . . . . .
O18 O 0.22376(12) 0.54389(12) 0.58434(7) 0.0278(4) Uani 1 1 d . . . . .
O6 O -0.05805(11) 0.78111(12) 0.71873(8) 0.0301(5) Uani 1 1 d . . . . .
O17 O 0.15145(11) 0.62067(11) 0.63660(8) 0.0277(4) Uani 1 1 d . . . . .
O25 O 0.23648(12) 1.06586(11) 0.83777(8) 0.0311(5) Uani 1 1 d . . . . .
O22 O 0.26389(10) 0.31683(11) 1.00345(7) 0.0221(4) Uani 1 1 d . . . . .
O16 O 0.28866(11) 0.62169(12) 0.65084(7) 0.0286(4) Uani 1 1 d . . . . .
O12 O 0.28515(11) 0.67621(13) 0.80117(8) 0.0334(5) Uani 1 1 d . . . . .
O8 O 0.44660(13) 0.53512(11) 0.82915(8) 0.0320(5) Uani 1 1 d . . . . .
O24 O 0.59479(11) 0.85452(12) 0.91482(7) 0.0270(4) Uani 1 1 d . . . . .
O4 O 0.07318(11) 0.79149(13) 0.70318(8) 0.0322(5) Uani 1 1 d . . . . .
O23 O 0.61498(11) 0.71213(11) 0.55991(7) 0.0251(4) Uani 1 1 d . . . . .
O15 O 0.21836(13) 0.50987(12) 0.67100(7) 0.0304(5) Uani 1 1 d . . . . .
O9 O 0.54549(11) 0.44300(12) 0.81935(10) 0.0428(6) Uani 1 1 d . . . . .
O19 O -0.14080(13) 0.36823(13) 0.58033(8) 0.0375(5) Uani 1 1 d . . . . .
O26 O 0.21267(12) 0.92936(13) 0.49385(7) 0.0317(5) Uani 1 1 d . . . . .
O20 O -0.08860(12) 0.52168(12) 0.93539(8) 0.0301(5) Uani 1 1 d . . . . .
O3 O 0.01234(14) 0.66874(13) 0.70749(11) 0.0490(6) Uani 1 1 d . . . . .
O10 O 0.47382(15) 0.50196(14) 0.74677(9) 0.0494(7) Uani 1 1 d . . . . .
C36 C 0.47342(13) 0.72945(14) 0.79515(9) 0.0150(5) Uani 1 1 d . . . . .
O5 O -0.02394(14) 0.75064(16) 0.63750(8) 0.0472(6) Uani 1 1 d . . . . .
C1 C 0.01308(13) 0.48564(15) 0.68804(10) 0.0168(5) Uani 1 1 d . . . . .
C20 C 0.21918(14) 0.32396(15) 0.69657(10) 0.0189(5) Uani 1 1 d . . . . .
H20 H 0.188108 0.364201 0.681409 0.023 Uiso 1 1 calc R . . . .
C22 C 0.26262(13) 0.40305(14) 0.85608(9) 0.0140(5) Uani 1 1 d . . . . .
C50 C 0.23293(14) 0.86804(15) 0.74777(9) 0.0168(5) Uani 1 1 d . . . . .
C37 C 0.46552(14) 0.71270(15) 0.84667(9) 0.0175(5) Uani 1 1 d . . . . .
H37 H 0.432340 0.672919 0.854588 0.021 Uiso 1 1 calc R . . . .
C8 C 0.02657(14) 0.53742(15) 0.80601(10) 0.0177(5) Uani 1 1 d . . . . .
C29 C 0.47869(14) 0.68331(15) 0.67813(9) 0.0157(5) Uani 1 1 d . . . . .
C27 C 0.31526(14) 0.43491(15) 0.89532(9) 0.0172(5) Uani 1 1 d . . . . .
H27 H 0.349010 0.474570 0.888017 0.021 Uiso 1 1 calc R . . . .
C19 C 0.22384(15) 0.25457(15) 0.67073(10) 0.0208(5) Uani 1 1 d . . . . .
H19 H 0.195697 0.247883 0.638086 0.025 Uiso 1 1 calc R . . . .
C18 C 0.27060(14) 0.19445(15) 0.69340(10) 0.0182(5) Uani 1 1 d . . . . .
C17 C 0.31110(14) 0.20316(15) 0.74267(10) 0.0180(5) Uani 1 1 d . . . . .
H17 H 0.341216 0.162483 0.758125 0.022 Uiso 1 1 calc R . . . .
C3 C -0.07409(15) 0.37918(16) 0.66371(10) 0.0230(6) Uani 1 1 d . . . . .
H3 H -0.097744 0.332995 0.671979 0.028 Uiso 1 1 calc R . . . .
C43 C 0.22156(14) 0.81641(14) 0.63375(9) 0.0166(5) Uani 1 1 d . . . . .
C41 C 0.52214(14) 0.78926(16) 0.78336(10) 0.0198(5) Uani 1 1 d . . . . .
H41 H 0.527153 0.800191 0.749013 0.024 Uiso 1 1 calc R . . . .
C51 C 0.27880(17) 0.87234(16) 0.79598(11) 0.0265(6) Uani 1 1 d . . . . .
H51 H 0.309183 0.830102 0.808711 0.032 Uiso 1 1 calc R . . . .
C55 C 0.18722(14) 0.93097(15) 0.72918(10) 0.0190(5) Uani 1 1 d . . . . .
H55 H 0.156525 0.927866 0.697125 0.023 Uiso 1 1 calc R . . . .
C54 C 0.18711(14) 0.99848(15) 0.75817(10) 0.0204(5) Uani 1 1 d . . . . .
H54 H 0.156540 1.040678 0.745593 0.024 Uiso 1 1 calc R . . . .
C39 C 0.55660(14) 0.81589(15) 0.87359(10) 0.0191(5) Uani 1 1 d . . . . .
C15 C 0.26144(14) 0.33349(14) 0.74568(9) 0.0159(5) Uani 1 1 d . . . . .
C16 C 0.30635(14) 0.27316(15) 0.76880(9) 0.0169(5) Uani 1 1 d . . . . .
H16 H 0.333375 0.279397 0.801822 0.020 Uiso 1 1 calc R . . . .
C30 C 0.52519(14) 0.62148(15) 0.66573(9) 0.0180(5) Uani 1 1 d . . . . .
H30 H 0.524413 0.574755 0.683589 0.022 Uiso 1 1 calc R . . . .
C2 C -0.02265(15) 0.41659(15) 0.70049(10) 0.0197(5) Uani 1 1 d . . . . .
H2 H -0.011734 0.395848 0.733571 0.024 Uiso 1 1 calc R . . . .
C5 C -0.05613(16) 0.47965(17) 0.60164(11) 0.0265(6) Uani 1 1 d . . . . .
H5 H -0.067917 0.500910 0.568762 0.032 Uiso 1 1 calc R . . . .
C6 C -0.00349(15) 0.51707(16) 0.63878(10) 0.0224(6) Uani 1 1 d . . . . .
H6 H 0.020547 0.563090 0.630594 0.027 Uiso 1 1 calc R . . . .
C38 C 0.50719(15) 0.75548(16) 0.88562(10) 0.0208(5) Uani 1 1 d . . . . .
H38 H 0.502536 0.744264 0.919977 0.025 Uiso 1 1 calc R . . . .
C47 C 0.27278(15) 0.90785(16) 0.57766(10) 0.0218(5) Uani 1 1 d . . . . .
H47 H 0.310371 0.944484 0.571500 0.026 Uiso 1 1 calc R . . . .
C40 C 0.56351(15) 0.83296(16) 0.82253(10) 0.0214(5) Uani 1 1 d . . . . .
H40 H 0.595703 0.873514 0.814514 0.026 Uiso 1 1 calc R . . . .
C4 C -0.09097(15) 0.41018(17) 0.61408(11) 0.0250(6) Uani 1 1 d . . . . .
C13 C -0.01250(15) 0.60259(16) 0.82102(11) 0.0241(6) Uani 1 1 d . . . . .
H13 H -0.011737 0.648606 0.802382 0.029 Uiso 1 1 calc R . . . .
C53 C 0.23276(15) 1.00283(16) 0.80601(11) 0.0231(6) Uani 1 1 d . . . . .
C21 C 0.33431(16) 0.07441(16) 0.67947(11) 0.0257(6) Uani 1 1 d . . . . .
H21A H 0.334215 0.034931 0.653450 0.039 Uiso 1 1 calc GR . . . .
H21B H 0.325520 0.050914 0.711617 0.039 Uiso 1 1 calc GR . . . .
H21C H 0.384229 0.100508 0.683757 0.039 Uiso 1 1 calc GR . . . .
C33 C 0.52623(15) 0.76097(15) 0.61241(10) 0.0193(5) Uani 1 1 d . . . . .
H33 H 0.527069 0.807777 0.594651 0.023 Uiso 1 1 calc R . . . .
C34 C 0.47927(14) 0.75329(15) 0.65129(9) 0.0181(5) Uani 1 1 d . . . . .
H34 H 0.448178 0.794595 0.659536 0.022 Uiso 1 1 calc R . . . .
C9 C 0.02633(15) 0.46887(15) 0.83443(10) 0.0206(5) Uani 1 1 d . . . . .
H9 H 0.052943 0.425359 0.824579 0.025 Uiso 1 1 calc R . . . .
C48 C 0.27707(14) 0.87263(15) 0.62531(10) 0.0188(5) Uani 1 1 d . . . . .
H48 H 0.316609 0.886192 0.651629 0.023 Uiso 1 1 calc R . . . .
C25 C 0.26538(14) 0.34946(15) 0.95588(9) 0.0170(5) Uani 1 1 d . . . . .
C24 C 0.21005(14) 0.32022(15) 0.91691(10) 0.0187(5) Uani 1 1 d . . . . .
H24 H 0.173725 0.283309 0.924701 0.022 Uiso 1 1 calc R . . . .
C31 C 0.57269(14) 0.62935(15) 0.62679(10) 0.0190(5) Uani 1 1 d . . . . .
H31 H 0.604488 0.588376 0.618933 0.023 Uiso 1 1 calc R . . . .
C32 C 0.57244(14) 0.69899(15) 0.59956(9) 0.0180(5) Uani 1 1 d . . . . .
C26 C 0.31743(14) 0.40746(15) 0.94549(9) 0.0184(5) Uani 1 1 d . . . . .
H26 H 0.353363 0.427692 0.971891 0.022 Uiso 1 1 calc R . . . .
C45 C 0.15794(16) 0.83225(17) 0.54676(10) 0.0251(6) Uani 1 1 d . . . . .
H45 H 0.118429 0.818738 0.520409 0.030 Uiso 1 1 calc R . . . .
C23 C 0.20904(14) 0.34596(15) 0.86670(9) 0.0176(5) Uani 1 1 d . . . . .
H23 H 0.173185 0.325579 0.840315 0.021 Uiso 1 1 calc R . . . .
C44 C 0.16263(15) 0.79570(16) 0.59455(10) 0.0203(5) Uani 1 1 d . . . . .
H44 H 0.126385 0.757453 0.600254 0.024 Uiso 1 1 calc R . . . .
C10 C -0.01333(15) 0.46542(16) 0.87720(10) 0.0218(5) Uani 1 1 d . . . . .
H10 H -0.013664 0.419507 0.895993 0.026 Uiso 1 1 calc R . . . .
C12 C -0.05253(16) 0.59902(17) 0.86369(11) 0.0260(6) Uani 1 1 d . . . . .
H12 H -0.079411 0.642435 0.873422 0.031 Uiso 1 1 calc R . . . .
C52 C 0.27864(18) 0.93966(17) 0.82451(12) 0.0321(7) Uani 1 1 d . . . . .
H52 H 0.309538 0.942934 0.856479 0.038 Uiso 1 1 calc R . . . .
C56 C 0.17946(17) 1.12577(16) 0.82532(12) 0.0300(6) Uani 1 1 d . . . . .
H56A H 0.186387 1.148236 0.792516 0.045 Uiso 1 1 calc GR . . . .
H56B H 0.186097 1.165223 0.851547 0.045 Uiso 1 1 calc GR . . . .
H56C H 0.127568 1.104094 0.823517 0.045 Uiso 1 1 calc GR . . . .
C46 C 0.21237(16) 0.88895(16) 0.53852(10) 0.0228(6) Uani 1 1 d . . . . .
C02A C 0.48034(18) 0.54894(19) 0.95850(12) 0.0362(8) Uani 1 1 d . . . . .
H02A H 0.466906 0.581966 0.930525 0.043 Uiso 1 1 calc R . . . .
O14 O 0.16139(17) 0.70164(15) 0.82235(17) 0.0959(14) Uani 1 1 d . . . . .
C11 C -0.05269(15) 0.53040(16) 0.89217(10) 0.0223(6) Uani 1 1 d . . . . .
C28 C 0.32702(17) 0.33571(19) 1.04264(10) 0.0308(7) Uani 1 1 d . . . . .
H28A H 0.376170 0.322596 1.030878 0.046 Uiso 1 1 calc GR . . . .
H28B H 0.321396 0.306870 1.073462 0.046 Uiso 1 1 calc GR . . . .
H28C H 0.325974 0.390359 1.049955 0.046 Uiso 1 1 calc GR . . . .
C02E C 0.38549(16) 0.87237(18) 1.04711(11) 0.0281(6) Uani 1 1 d . . . . .
H02E H 0.393300 0.889574 1.081192 0.034 Uiso 1 1 calc R . . . .
C02F C 0.34535(16) 0.80399(19) 1.03488(11) 0.0298(6) Uani 1 1 d . . . . .
H02F H 0.327197 0.774623 1.060837 0.036 Uiso 1 1 calc R . . . .
C02G C -0.06548(18) 0.6777(2) 0.42274(12) 0.0375(8) Uani 1 1 d . . . . .
H02G H -0.057750 0.682968 0.388263 0.045 Uiso 1 1 calc R . . . .
C02H C 0.33206(18) 0.77906(19) 0.98421(12) 0.0331(7) Uani 1 1 d . . . . .
H02H H 0.304812 0.733054 0.975985 0.040 Uiso 1 1 calc R . . . .
C02I C 0.35926(19) 0.8225(2) 0.94588(12) 0.0395(8) Uani 1 1 d . . . . .
H02I H 0.349704 0.806118 0.911659 0.047 Uiso 1 1 calc R . . . .
C42 C 0.64517(18) 0.91722(18) 0.90443(11) 0.0314(7) Uani 1 1 d . . . . .
H42A H 0.615056 0.955895 0.884022 0.047 Uiso 1 1 calc GR . . . .
H42B H 0.685977 0.897998 0.885831 0.047 Uiso 1 1 calc GR . . . .
H42C H 0.668314 0.939869 0.936463 0.047 Uiso 1 1 calc GR . . . .
C35 C 0.66033(17) 0.64951(18) 0.54355(11) 0.0297(6) Uani 1 1 d . . . . .
H35A H 0.687818 0.666653 0.515779 0.045 Uiso 1 1 calc GR . . . .
H35B H 0.626084 0.607183 0.531873 0.045 Uiso 1 1 calc GR . . . .
H35C H 0.697639 0.632535 0.571980 0.045 Uiso 1 1 calc GR . . . .
C02L C 0.47749(17) 0.5179(2) 1.04769(12) 0.0350(7) Uani 1 1 d . . . . .
H02L H 0.462228 0.529856 1.079708 0.042 Uiso 1 1 calc R . . . .
C02M C 0.45801(18) 0.56699(19) 1.00604(13) 0.0366(7) Uani 1 1 d . . . . .
H02M H 0.429793 0.612265 1.010079 0.044 Uiso 1 1 calc R . . . .
C02N C -0.1317(2) 0.6180(2) 0.48706(13) 0.0398(8) Uani 1 1 d . . . . .
H02N H -0.169154 0.583150 0.496048 0.048 Uiso 1 1 calc R . . . .
O13 O 0.2670(3) 0.6747(2) 0.88666(10) 0.129(2) Uani 1 1 d . . . . .
C02P C -0.12044(19) 0.62579(19) 0.43672(12) 0.0364(7) Uani 1 1 d . . . . .
H02P H -0.149918 0.595974 0.411514 0.044 Uiso 1 1 calc R . . . .
C02Q C 0.41400(17) 0.9152(2) 1.00905(12) 0.0336(7) Uani 1 1 d . . . . .
H02Q H 0.442070 0.960700 1.017464 0.040 Uiso 1 1 calc R . . . .
C02R C 0.40076(19) 0.8903(2) 0.95814(12) 0.0405(8) Uani 1 1 d . . . . .
H02R H 0.419736 0.919235 0.932261 0.049 Uiso 1 1 calc R . . . .
C7 C -0.1592(2) 0.3974(2) 0.52844(13) 0.0529(11) Uani 1 1 d . . . . .
H7A H -0.191020 0.360212 0.507821 0.079 Uiso 1 1 calc GR . . . .
H7B H -0.111304 0.406017 0.513797 0.079 Uiso 1 1 calc GR . . . .
H7C H -0.187400 0.445529 0.529106 0.079 Uiso 1 1 calc GR . . . .
C02T C -0.08792(19) 0.66161(19) 0.52514(12) 0.0355(7) Uani 1 1 d . . . . .
H02T H -0.095444 0.655588 0.559599 0.043 Uiso 1 1 calc R . . . .
C02U C -0.0344(2) 0.7128(2) 0.51203(13) 0.0415(8) Uani 1 1 d . . . . .
H02U H -0.005300 0.742440 0.537519 0.050 Uiso 1 1 calc R . . . .
C14 C -0.1349(2) 0.5848(2) 0.95033(13) 0.0399(8) Uani 1 1 d . . . . .
H14A H -0.174372 0.598093 0.922162 0.060 Uiso 1 1 calc GR . . . .
H14B H -0.101605 0.629016 0.959121 0.060 Uiso 1 1 calc GR . . . .
H14C H -0.159761 0.569864 0.979755 0.060 Uiso 1 1 calc GR . . . .
C49 C 0.14639(19) 0.9192(2) 0.45455(11) 0.0417(8) Uani 1 1 d . . . . .
H49A H 0.151442 0.953544 0.426146 0.063 Uiso 1 1 calc GR . . . .
H49B H 0.098749 0.930925 0.468694 0.063 Uiso 1 1 calc GR . . . .
H49C H 0.144775 0.866393 0.442583 0.063 Uiso 1 1 calc GR . . . .
C02X C -0.0222(2) 0.7216(2) 0.46049(13) 0.0445(9) Uani 1 1 d . . . . .
H02X H 0.014934 0.756864 0.451626 0.053 Uiso 1 1 calc R . . . .

loop_
_atom_site_aniso_label
_atom_site_aniso_U_11
_atom_site_aniso_U_22
_atom_site_aniso_U_33
_atom_site_aniso_U_23
_atom_site_aniso_U_13
_atom_site_aniso_U_12
Te2 0.01115(7) 0.01292(8) 0.01278(7) -0.00088(6) 0.00010(5) -0.00067(6)
Te3 0.01225(7) 0.01250(8) 0.01341(7) 0.00048(6) 0.00018(5) -0.00004(6)
Te4 0.01265(7) 0.01293(8) 0.01426(7) 0.00021(6) -0.00077(6) -0.00057(6)
Te1 0.01166(7) 0.01309(8) 0.01832(8) -0.00063(6) 0.00050(6) -0.00008(6)
Cl4 0.0202(3) 0.0181(3) 0.0167(3) -0.0006(2) 0.0008(2) -0.0017(2)
Cl2 0.0139(3) 0.0156(3) 0.0264(3) 0.0053(2) 0.0020(2) 0.0012(2)
Cl1 0.0164(3) 0.0176(3) 0.0213(3) -0.0010(2) -0.0022(2) 0.0024(2)
Cl3 0.0377(4) 0.0211(3) 0.0293(3) -0.0091(3) 0.0188(3) -0.0111(3)
O2 0.0119(8) 0.0142(9) 0.0210(9) 0.0022(7) 0.0002(7) 0.0007(7)
O1 0.0114(8) 0.0132(8) 0.0190(8) 0.0000(7) 0.0004(6) 0.0004(6)
O11 0.0297(10) 0.0181(10) 0.0260(10) -0.0045(8) 0.0013(8) -0.0019(8)
O7 0.0132(8) 0.0192(9) 0.0355(11) -0.0042(8) 0.0006(7) -0.0007(7)
O21 0.0272(10) 0.0191(10) 0.0232(9) -0.0081(8) -0.0018(8) 0.0050(8)
O18 0.0359(11) 0.0304(11) 0.0165(9) -0.0058(8) 0.0011(8) -0.0050(9)
O6 0.0178(9) 0.0278(11) 0.0450(12) -0.0103(9) 0.0059(8) 0.0026(8)
O17 0.0205(9) 0.0240(10) 0.0379(11) -0.0001(9) 0.0016(8) 0.0015(8)
O25 0.0297(10) 0.0214(10) 0.0402(12) -0.0150(9) -0.0029(9) 0.0021(8)
O22 0.0236(9) 0.0278(10) 0.0150(9) 0.0035(8) 0.0032(7) 0.0003(8)
O16 0.0200(9) 0.0404(12) 0.0245(10) -0.0083(9) 0.0001(8) -0.0089(9)
O12 0.0215(10) 0.0517(14) 0.0288(11) 0.0168(10) 0.0096(8) 0.0014(9)
O8 0.0452(12) 0.0164(10) 0.0324(11) -0.0045(8) -0.0028(9) 0.0032(9)
O24 0.0320(10) 0.0301(11) 0.0184(9) -0.0050(8) 0.0009(8) -0.0146(9)
O4 0.0141(9) 0.0377(12) 0.0439(12) -0.0151(10) 0.0008(8) -0.0014(9)
O23 0.0280(10) 0.0254(10) 0.0241(10) -0.0003(8) 0.0121(8) -0.0021(8)
O15 0.0454(12) 0.0242(11) 0.0223(10) 0.0079(8) 0.0073(9) 0.0054(9)
O9 0.0144(9) 0.0228(11) 0.0870(19) 0.0147(11) -0.0100(10) -0.0001(8)
O19 0.0400(12) 0.0418(13) 0.0265(11) 0.0050(10) -0.0121(9) -0.0241(10)
O26 0.0356(11) 0.0404(12) 0.0195(10) 0.0104(9) 0.0056(8) 0.0054(10)
O20 0.0336(11) 0.0312(11) 0.0286(11) -0.0014(9) 0.0160(9) 0.0051(9)
O3 0.0449(14) 0.0211(12) 0.0795(19) 0.0107(12) 0.0023(13) 0.0157(10)
O10 0.0696(17) 0.0436(14) 0.0424(13) 0.0259(11) 0.0357(13) 0.0257(13)
C36 0.0131(11) 0.0159(12) 0.0154(11) -0.0015(9) 0.0002(9) 0.0006(9)
O5 0.0397(13) 0.0798(19) 0.0200(11) 0.0004(11) -0.0041(9) -0.0143(13)
C1 0.0115(11) 0.0168(12) 0.0212(12) -0.0021(10) -0.0008(9) 0.0004(9)
C20 0.0178(12) 0.0157(13) 0.0217(13) 0.0006(10) -0.0034(10) 0.0030(10)
C22 0.0143(11) 0.0150(12) 0.0127(11) 0.0001(9) 0.0018(9) 0.0013(9)
C50 0.0157(11) 0.0157(12) 0.0185(12) -0.0026(10) 0.0003(9) -0.0008(10)
C37 0.0178(12) 0.0156(12) 0.0189(12) 0.0030(10) 0.0015(9) -0.0020(10)
C8 0.0132(11) 0.0208(13) 0.0191(12) -0.0032(10) 0.0013(9) -0.0018(10)
C29 0.0145(11) 0.0205(13) 0.0119(11) -0.0007(10) 0.0005(9) -0.0020(10)
C27 0.0162(11) 0.0169(12) 0.0186(12) -0.0015(10) 0.0024(9) -0.0027(10)
C19 0.0230(13) 0.0219(14) 0.0157(12) -0.0024(10) -0.0047(10) 0.0009(11)
C18 0.0177(12) 0.0155(12) 0.0217(13) -0.0039(10) 0.0032(10) -0.0001(10)
C17 0.0160(11) 0.0179(13) 0.0196(12) 0.0006(10) 0.0000(9) 0.0038(10)
C3 0.0239(13) 0.0209(14) 0.0241(13) 0.0020(11) 0.0030(11) -0.0066(11)
C43 0.0172(11) 0.0165(12) 0.0159(12) 0.0015(10) 0.0011(9) 0.0037(10)
C41 0.0192(12) 0.0254(14) 0.0152(12) 0.0009(10) 0.0038(10) -0.0039(11)
C51 0.0304(14) 0.0204(14) 0.0256(14) -0.0031(11) -0.0088(11) 0.0070(12)
C55 0.0139(11) 0.0226(13) 0.0196(12) 0.0002(10) -0.0011(9) -0.0002(10)
C54 0.0160(12) 0.0166(13) 0.0284(14) 0.0006(11) 0.0020(10) 0.0029(10)
C39 0.0184(12) 0.0206(13) 0.0174(12) -0.0040(10) -0.0009(10) -0.0001(10)
C15 0.0147(11) 0.0163(12) 0.0168(12) -0.0021(10) 0.0020(9) -0.0009(10)
C16 0.0136(11) 0.0201(13) 0.0160(12) -0.0018(10) -0.0020(9) 0.0003(10)
C30 0.0191(12) 0.0175(13) 0.0167(12) 0.0027(10) -0.0001(9) 0.0013(10)
C2 0.0214(12) 0.0185(13) 0.0194(12) 0.0013(10) 0.0029(10) -0.0006(10)
C5 0.0240(13) 0.0295(15) 0.0233(14) 0.0092(12) -0.0074(11) -0.0048(12)
C6 0.0195(12) 0.0196(13) 0.0268(14) 0.0064(11) -0.0021(10) -0.0048(11)
C38 0.0238(13) 0.0232(14) 0.0153(12) 0.0015(10) 0.0020(10) 0.0000(11)
C47 0.0218(13) 0.0206(14) 0.0243(13) 0.0043(11) 0.0077(10) -0.0010(11)
C40 0.0215(12) 0.0222(14) 0.0204(13) -0.0004(11) 0.0027(10) -0.0080(11)
C4 0.0206(13) 0.0274(15) 0.0249(14) 0.0006(12) -0.0045(11) -0.0068(11)
C13 0.0234(13) 0.0206(14) 0.0291(14) 0.0012(11) 0.0065(11) 0.0024(11)
C53 0.0208(13) 0.0186(13) 0.0295(14) -0.0074(11) 0.0018(11) -0.0023(11)
C21 0.0267(14) 0.0176(13) 0.0329(15) -0.0057(12) 0.0041(12) 0.0057(11)
C33 0.0236(13) 0.0158(13) 0.0184(12) 0.0015(10) 0.0023(10) -0.0041(10)
C34 0.0190(12) 0.0161(12) 0.0185(12) -0.0018(10) 0.0000(10) 0.0006(10)
C9 0.0184(12) 0.0194(13) 0.0241(13) -0.0045(11) 0.0025(10) -0.0001(10)
C48 0.0169(12) 0.0179(13) 0.0206(12) -0.0011(10) -0.0007(10) 0.0004(10)
C25 0.0162(11) 0.0195(13) 0.0159(12) -0.0002(10) 0.0051(9) 0.0038(10)
C24 0.0170(12) 0.0183(13) 0.0214(13) 0.0009(10) 0.0050(10) -0.0034(10)
C31 0.0176(12) 0.0191(13) 0.0206(12) -0.0014(10) 0.0032(10) 0.0036(10)
C32 0.0163(11) 0.0233(13) 0.0141(11) -0.0010(10) 0.0008(9) -0.0059(10)
C26 0.0171(12) 0.0210(13) 0.0161(12) -0.0042(10) -0.0012(9) -0.0022(10)
C45 0.0231(13) 0.0323(16) 0.0184(13) 0.0011(11) -0.0033(10) 0.0004(12)
C23 0.0152(11) 0.0186(13) 0.0181(12) -0.0024(10) -0.0019(9) -0.0019(10)
C44 0.0184(12) 0.0233(14) 0.0186(12) 0.0004(11) -0.0001(10) -0.0025(11)
C10 0.0213(13) 0.0203(13) 0.0241(13) 0.0003(11) 0.0038(10) -0.0024(11)
C12 0.0257(14) 0.0231(14) 0.0307(15) -0.0038(12) 0.0089(11) 0.0062(11)
C52 0.0351(16) 0.0274(16) 0.0291(15) -0.0097(13) -0.0132(13) 0.0042(13)
C56 0.0300(15) 0.0196(14) 0.0421(17) -0.0088(13) 0.0108(13) 0.0022(12)
C46 0.0259(13) 0.0258(14) 0.0176(12) 0.0058(11) 0.0061(10) 0.0081(11)
C02A 0.0345(16) 0.0359(18) 0.0334(17) 0.0122(14) -0.0131(13) -0.0144(14)
O14 0.0589(18) 0.0243(14) 0.222(4) 0.017(2) 0.084(2) 0.0160(13)
C11 0.0180(12) 0.0267(14) 0.0227(13) -0.0046(11) 0.0048(10) -0.0022(11)
C28 0.0299(15) 0.0450(19) 0.0166(13) 0.0052(13) -0.0005(11) -0.0011(14)
C02E 0.0231(13) 0.0410(18) 0.0192(13) -0.0008(12) -0.0016(11) 0.0050(13)
C02F 0.0262(14) 0.0393(18) 0.0233(14) 0.0054(13) 0.0005(11) 0.0030(13)
C02G 0.0331(16) 0.051(2) 0.0269(15) -0.0023(15) -0.0012(13) 0.0128(15)
C02H 0.0302(15) 0.0367(18) 0.0319(16) -0.0068(14) 0.0019(12) 0.0013(13)
C02I 0.0371(17) 0.059(2) 0.0225(15) -0.0077(15) 0.0032(13) 0.0012(16)
C42 0.0365(16) 0.0327(17) 0.0252(14) -0.0073(13) 0.0044(12) -0.0154(14)
C35 0.0323(15) 0.0337(17) 0.0260(14) -0.0008(12) 0.0148(12) 0.0014(13)
C02L 0.0269(15) 0.050(2) 0.0267(15) -0.0023(14) -0.0034(12) -0.0133(14)
C02M 0.0294(15) 0.0335(17) 0.0432(19) -0.0007(14) -0.0094(13) -0.0036(13)
C02N 0.0398(18) 0.0327(18) 0.0445(19) 0.0061(15) -0.0037(15) 0.0000(15)
O13 0.221(5) 0.145(3) 0.0247(14) -0.0295(18) 0.025(2) -0.151(4)
C02P 0.0391(17) 0.0295(17) 0.0363(17) -0.0052(14) -0.0112(14) 0.0046(14)
C02Q 0.0291(15) 0.0389(18) 0.0318(16) -0.0002(14) 0.0006(12) -0.0004(14)
C02R 0.0385(17) 0.058(2) 0.0265(16) 0.0091(15) 0.0103(13) -0.0003(16)
C7 0.060(2) 0.062(3) 0.0302(17) 0.0105(17) -0.0201(16) -0.031(2)
C02T 0.0465(18) 0.0331(17) 0.0269(15) -0.0004(13) 0.0043(13) 0.0093(15)
C02U 0.0442(19) 0.048(2) 0.0305(17) -0.0084(15) -0.0036(14) -0.0077(16)
C14 0.0440(18) 0.0420(19) 0.0385(18) -0.0014(15) 0.0234(15) 0.0100(16)
C49 0.0413(18) 0.065(2) 0.0182(14) 0.0112(15) 0.0015(13) 0.0125(17)
C02X 0.0355(17) 0.058(2) 0.0385(19) 0.0028(17) 0.0005(14) -0.0104(17)

loop_
_atom_type_symbol
_atom_type_description
_atom_type_scat_dispersion_real
_atom_type_scat_dispersion_imag
_atom_type_scat_source
C C 0.0033 0.0016 'International Tables Vol C Tables 4.2.6.8 and 6.1.1.4'
H H 0.0000 0.0000 'International Tables Vol C Tables 4.2.6.8 and 6.1.1.4'
Cl Cl 0.1484 0.1585 'International Tables Vol C Tables 4.2.6.8 and 6.1.1.4'
O O 0.0106 0.0060 'International Tables Vol C Tables 4.2.6.8 and 6.1.1.4'
Te Te -0.5308 1.6751 'International Tables Vol C Tables 4.2.6.8 and 6.1.1.4'

loop_
_geom_angle_atom_site_label_1
_geom_angle_atom_site_label_2
_geom_angle_atom_site_label_3
_geom_angle
_geom_angle_site_symmetry_1
_geom_angle_site_symmetry_3
_geom_angle_publ_flag
O1 Te2 C22 95.88(8) . . ?
O1 Te2 C15 89.18(8) . . ?
C22 Te2 C15 96.44(9) . . ?
O2 Te3 C36 92.20(8) . . ?
O2 Te3 C29 92.48(8) . . ?
C36 Te3 C29 98.18(9) . . ?
O2 Te4 C50 89.98(8) . . ?
O2 Te4 C43 92.76(8) . . ?
C43 Te4 C50 94.95(10) . . ?
O1 Te1 C1 92.20(8) . . ?
O1 Te1 C8 91.70(9) . . ?
C1 Te1 C8 98.51(9) . . ?
O18 Cl4 O17 111.08(12) . . ?
O18 Cl4 O16 110.14(12) . . ?
O18 Cl4 O15 109.80(12) . . ?
O17 Cl4 O16 107.76(12) . . ?
O17 Cl4 O15 108.44(12) . . ?
O15 Cl4 O16 109.57(12) . . ?
O8 Cl2 O7 108.60(12) . . ?
O9 Cl2 O7 107.80(11) . . ?
O9 Cl2 O8 111.18(14) . . ?
O9 Cl2 O10 110.87(15) . . ?
O10 Cl2 O7 109.39(15) . . ?
O10 Cl2 O8 108.96(13) . . ?
O6 Cl1 O4 108.93(12) . . ?
O3 Cl1 O6 108.55(14) . . ?
O3 Cl1 O4 110.43(14) . . ?
O5 Cl1 O6 109.96(14) . . ?
O5 Cl1 O4 109.15(14) . . ?
O5 Cl1 O3 109.81(17) . . ?
O11 Cl3 O12 110.25(13) . . ?
O11 Cl3 O14 106.83(15) . . ?
O14 Cl3 O12 106.40(16) . . ?
O13 Cl3 O11 110.58(18) . . ?
O13 Cl3 O12 109.14(18) . . ?
O13 Cl3 O14 113.5(3) . . ?
Te3 O2 Te4 124.78(9) . . ?
Te1 O1 Te2 122.02(8) . . ?
C18 O21 C21 117.4(2) . . ?
C53 O25 C56 117.3(2) . . ?
C25 O22 C28 117.1(2) . . ?
C39 O24 C42 117.4(2) . . ?
C32 O23 C35 118.0(2) . . ?
C4 O19 C7 117.9(2) . . ?
C46 O26 C49 117.3(2) . . ?
C11 O20 C14 117.9(2) . . ?
C37 C36 Te3 119.29(18) . . ?
C41 C36 Te3 120.41(18) . . ?
C41 C36 C37 120.2(2) . . ?
C2 C1 Te1 120.62(18) . . ?
C6 C1 Te1 119.13(18) . . ?
C6 C1 C2 120.3(2) . . ?
C19 C20 C15 119.6(2) . . ?
C27 C22 Te2 119.22(18) . . ?
C27 C22 C23 120.9(2) . . ?
C23 C22 Te2 119.87(17) . . ?
C51 C50 Te4 119.50(19) . . ?
C55 C50 Te4 120.33(18) . . ?
C55 C50 C51 120.0(2) . . ?
C38 C37 C36 119.6(2) . . ?
C13 C8 Te1 120.38(19) . . ?
C13 C8 C9 119.9(2) . . ?
C9 C8 Te1 119.59(18) . . ?
C30 C29 Te3 118.88(18) . . ?
C30 C29 C34 120.1(2) . . ?
C34 C29 Te3 120.96(18) . . ?
C22 C27 C26 119.8(2) . . ?
C20 C19 C18 120.2(2) . . ?
O21 C18 C19 115.5(2) . . ?
O21 C18 C17 124.2(2) . . ?
C17 C18 C19 120.3(2) . . ?
C18 C17 C16 119.5(2) . . ?
C2 C3 C4 120.4(2) . . ?
C48 C43 Te4 119.36(18) . . ?
C44 C43 Te4 120.08(19) . . ?
C44 C43 C48 120.6(2) . . ?
C36 C41 C40 120.3(2) . . ?
C52 C51 C50 119.4(3) . . ?
C54 C55 C50 120.3(2) . . ?
C55 C54 C53 119.7(2) . . ?
O24 C39 C38 115.4(2) . . ?
O24 C39 C40 124.5(2) . . ?
C40 C39 C38 120.1(2) . . ?
C20 C15 Te2 118.59(18) . . ?
C16 C15 Te2 120.91(18) . . ?
C16 C15 C20 120.3(2) . . ?
C15 C16 C17 120.0(2) . . ?
C31 C30 C29 120.2(2) . . ?
C3 C2 C1 119.8(2) . . ?
C4 C5 C6 119.5(2) . . ?
C1 C6 C5 120.0(2) . . ?
C37 C38 C39 120.1(2) . . ?
C48 C47 C46 120.4(2) . . ?
C39 C40 C41 119.6(2) . . ?
O19 C4 C3 116.0(2) . . ?
O19 C4 C5 124.0(2) . . ?
C5 C4 C3 120.0(2) . . ?
C12 C13 C8 119.9(3) . . ?
O25 C53 C54 124.6(2) . . ?
O25 C53 C52 115.6(2) . . ?
C54 C53 C52 119.9(2) . . ?
C34 C33 C32 120.4(2) . . ?
C33 C34 C29 119.6(2) . . ?
C10 C9 C8 120.1(2) . . ?
C47 C48 C43 119.4(2) . . ?
O22 C25 C24 115.1(2) . . ?
O22 C25 C26 124.1(2) . . ?
C26 C25 C24 120.8(2) . . ?
C23 C24 C25 120.0(2) . . ?
C30 C31 C32 119.6(2) . . ?
O23 C32 C33 115.6(2) . . ?
O23 C32 C31 124.4(2) . . ?
C31 C32 C33 120.0(2) . . ?
C27 C26 C25 119.3(2) . . ?
C46 C45 C44 119.7(2) . . ?
C24 C23 C22 119.1(2) . . ?
C43 C44 C45 119.8(2) . . ?
C9 C10 C11 120.1(3) . . ?
C13 C12 C11 120.1(3) . . ?
C51 C52 C53 120.7(3) . . ?
O26 C46 C47 115.1(2) . . ?
O26 C46 C45 124.8(3) . . ?
C45 C46 C47 120.1(2) . . ?
C02L C02A C02M 120.2(3) 3_667 . ?
O20 C11 C10 115.6(2) . . ?
O20 C11 C12 124.5(2) . . ?
C10 C11 C12 119.8(2) . . ?
C02Q C02E C02F 120.2(3) . . ?
C02E C02F C02H 120.2(3) . . ?
C02X C02G C02P 119.2(3) . . ?
C02I C02H C02F 119.8(3) . . ?
C02H C02I C02R 120.2(3) . . ?
C02A C02L C02M 119.7(3) 3_667 . ?
C02A C02M C02L 120.1(3) . . ?
C02P C02N C02T 120.5(3) . . ?
C02N C02P C02G 120.4(3) . . ?
C02E C02Q C02R 119.8(3) . . ?
C02I C02R C02Q 119.9(3) . . ?
C02U C02T C02N 119.7(3) . . ?
C02T C02U C02X 120.5(3) . . ?
C02G C02X C02U 119.7(3) . . ?

loop_
_geom_bond_atom_site_label_1
_geom_bond_atom_site_label_2
_geom_bond_distance
_geom_bond_site_symmetry_2
_geom_bond_publ_flag
Te2 O1 1.9598(16) . ?
Te2 C22 2.082(2) . ?
Te2 C15 2.096(2) . ?
Te3 O2 1.9424(16) . ?
Te3 C36 2.088(2) . ?
Te3 C29 2.101(2) . ?
Te4 O2 1.9685(16) . ?
Te4 C50 2.099(2) . ?
Te4 C43 2.088(2) . ?
Te1 O1 1.9489(16) . ?
Te1 C1 2.093(2) . ?
Te1 C8 2.108(2) . ?
Cl4 O18 1.4230(19) . ?
Cl4 O17 1.4408(19) . ?
Cl4 O16 1.4477(19) . ?
Cl4 O15 1.447(2) . ?
Cl2 O7 1.4531(18) . ?
Cl2 O8 1.433(2) . ?
Cl2 O9 1.426(2) . ?
Cl2 O10 1.427(2) . ?
Cl1 O6 1.4279(19) . ?
Cl1 O4 1.452(2) . ?
Cl1 O3 1.427(2) . ?
Cl1 O5 1.416(2) . ?
Cl3 O11 1.4350(19) . ?
Cl3 O12 1.4385(19) . ?
Cl3 O14 1.437(3) . ?
Cl3 O13 1.373(3) . ?
O21 C18 1.362(3) . ?
O21 C21 1.429(3) . ?
O25 C53 1.361(3) . ?
O25 C56 1.429(3) . ?
O22 C25 1.365(3) . ?
O22 C28 1.427(3) . ?
O24 C39 1.358(3) . ?
O24 C42 1.429(3) . ?
O23 C32 1.359(3) . ?
O23 C35 1.426(3) . ?
O19 C4 1.353(3) . ?
O19 C7 1.440(4) . ?
O26 C46 1.357(3) . ?
O26 C49 1.439(4) . ?
O20 C11 1.361(3) . ?
O20 C14 1.429(4) . ?
C36 C37 1.398(3) . ?
C36 C41 1.385(3) . ?
C1 C2 1.394(4) . ?
C1 C6 1.389(4) . ?
C20 C19 1.378(4) . ?
C20 C15 1.397(3) . ?
C22 C27 1.387(3) . ?
C22 C23 1.397(3) . ?
C50 C51 1.396(3) . ?
C50 C55 1.387(3) . ?
C37 C38 1.377(4) . ?
C8 C13 1.388(4) . ?
C8 C9 1.393(4) . ?
C29 C30 1.392(3) . ?
C29 C34 1.393(3) . ?
C27 C26 1.387(3) . ?
C19 C18 1.393(4) . ?
C18 C17 1.387(3) . ?
C17 C16 1.391(3) . ?
C3 C2 1.376(4) . ?
C3 C4 1.395(4) . ?
C43 C48 1.394(3) . ?
C43 C44 1.388(3) . ?
C41 C40 1.387(4) . ?
C51 C52 1.377(4) . ?
C55 C54 1.386(4) . ?
C54 C53 1.387(4) . ?
C39 C38 1.402(4) . ?
C39 C40 1.383(4) . ?
C15 C16 1.383(3) . ?
C30 C31 1.388(3) . ?
C5 C6 1.393(4) . ?
C5 C4 1.393(4) . ?
C47 C48 1.376(4) . ?
C47 C46 1.395(4) . ?
C13 C12 1.382(4) . ?
C53 C52 1.391(4) . ?
C33 C34 1.380(3) . ?
C33 C32 1.395(4) . ?
C9 C10 1.380(4) . ?
C25 C24 1.392(3) . ?
C25 C26 1.388(4) . ?
C24 C23 1.380(3) . ?
C31 C32 1.392(4) . ?
C45 C44 1.389(4) . ?
C45 C46 1.386(4) . ?
C10 C11 1.388(4) . ?
C12 C11 1.395(4) . ?
C02A C02L 1.378(5) 3_667 ?
C02A C02M 1.379(5) . ?
C02E C02F 1.379(4) . ?
C02E C02Q 1.376(4) . ?
C02F C02H 1.380(4) . ?
C02G C02P 1.381(5) . ?
C02G C02X 1.379(5) . ?
C02H C02I 1.376(5) . ?
C02I C02R 1.383(5) . ?
C02L C02M 1.383(4) . ?
C02N C02P 1.358(5) . ?
C02N C02T 1.386(5) . ?
C02Q C02R 1.386(4) . ?
C02T C02U 1.348(5) . ?
C02U C02X 1.395(5) . ?
